data_4033020
loop_
_publ_author_name
'Liu, Yu'
'Yi, Xiangli'
'Luo, Xuewei'
'Xi, Chanjuan'

_publ_section_title
;
 MeOTf-Mediated Annulation of Alkylnitriles and Arylalkynes Leading to
 Polysubstituted NH-Pyrroles.
;
_journal_issue 21
_journal_name_full 'The Journal of organic chemistry'
_journal_page_first 11391
_journal_page_last 11398
_journal_paper_doi 10.1021/acs.joc.7b01845
_journal_volume 82
_journal_year 2017
_chemical_formula_moiety 'C20 H18 Cl N O'
_chemical_formula_sum 'C20 H18 Cl N O'
_chemical_formula_weight 323.80
_space_group_crystal_system triclinic
_space_group_IT_number 2
_space_group_name_Hall '-P 1'
_space_group_name_H-M_alt 'P -1'
_symmetry_space_group_name_Hall '-P 1'
_symmetry_space_group_name_H-M 'P -1'
_atom_sites_solution_hydrogens geom
_atom_sites_solution_primary direct
_audit_creation_date 2016-09-22
_audit_creation_method
;
Olex2 1.2
(compiled 2016.09.09 svn.r3337 for OlexSys, GUI svn.r5227)
;
_cell_angle_alpha 85.20(3)
_cell_angle_beta 78.12(3)
_cell_angle_gamma 89.03(3)
_cell_formula_units_Z 2
_cell_length_a 7.6298(15)
_cell_length_b 8.2139(16)
_cell_length_c 13.786(3)
_cell_measurement_reflns_used 2765
_cell_measurement_temperature 173.1500
_cell_measurement_theta_max 27.4817
_cell_measurement_theta_min 1.5146
_cell_volume 842.5(3)
_computing_cell_refinement 'CrystalClear (Rigaku Inc., 2007)'
_computing_data_collection 'CrystalClear (Rigaku Inc., 2007)'
_computing_data_reduction 'CrystalClear (Rigaku Inc., 2007)'
_computing_molecular_graphics 'Olex2 (Dolomanov et al., 2009)'
_computing_publication_material 'Olex2 (Dolomanov et al., 2009)'
_computing_structure_refinement 'ShelXL (Sheldrick, 2015)'
_computing_structure_solution
;
????
;
_diffrn_ambient_temperature 173.1500
_diffrn_detector_area_resol_mean 28.5714
_diffrn_measured_fraction_theta_full 0.976
_diffrn_measured_fraction_theta_max 0.975
_diffrn_measurement_details
;
scan:
    Number of images: 360
               Slice: -110.0000 - 70.0000
         Image width: 0.5000
            Exp time: 3.0000
       Rotation axis: Omega
               Omega: 0.0000
                 Chi: 45.0000
                 Phi: 270.0000
                 XTD: 44.9276
              2theta: -19.9373
scan:
    Number of images: 360
               Slice: -110.0000 - 70.0000
         Image width: 0.5000
            Exp time: 3.0000
       Rotation axis: Omega
               Omega: 0.0000
                 Chi: 45.0000
                 Phi: 90.0000
                 XTD: 44.9276
              2theta: -19.9373
scan:
    Number of images: 302
               Slice: -110.0000 - 41.0000
         Image width: 0.5000
            Exp time: 3.0000
       Rotation axis: Omega
               Omega: 0.0000
                 Chi: 45.0000
                 Phi: 0.0000
                 XTD: 44.9276
              2theta: -19.9373
;
_diffrn_measurement_device
;
Saturn724+ (2x2 bin mode)
;
_diffrn_measurement_device_details
;
AFC10: Fixed Chi 2 circle
;
_diffrn_measurement_device_type 'Bruker P4'
_diffrn_measurement_method dtprofit.ref
_diffrn_orient_matrix_type d*Trek
_diffrn_orient_matrix_UB_11 -0.1161
_diffrn_orient_matrix_UB_12 0.0582
_diffrn_orient_matrix_UB_13 0.0327
_diffrn_orient_matrix_UB_21 0.0604
_diffrn_orient_matrix_UB_22 0.0989
_diffrn_orient_matrix_UB_23 0.0387
_diffrn_orient_matrix_UB_31 0.0059
_diffrn_orient_matrix_UB_32 0.0171
_diffrn_orient_matrix_UB_33 -0.0721
_diffrn_radiation_detector CCD
_diffrn_radiation_monochromator Confocal
_diffrn_radiation_type MoK\a
_diffrn_radiation_wavelength 0.71073
_diffrn_reflns_av_R_equivalents 0.0325
_diffrn_reflns_av_unetI/netI 0.0282
_diffrn_reflns_Laue_measured_fraction_full 0.976
_diffrn_reflns_Laue_measured_fraction_max 0.975
_diffrn_reflns_limit_h_max 9
_diffrn_reflns_limit_h_min -9
_diffrn_reflns_limit_k_max 10
_diffrn_reflns_limit_k_min -10
_diffrn_reflns_limit_l_max 17
_diffrn_reflns_limit_l_min -17
_diffrn_reflns_number 9171
_diffrn_reflns_point_group_measured_fraction_full 0.976
_diffrn_reflns_point_group_measured_fraction_max 0.975
_diffrn_reflns_theta_full 26.000
_diffrn_reflns_theta_max 27.488
_diffrn_reflns_theta_min 2.728
_diffrn_source 'Rotating Anode'
_diffrn_source_current 24.0000
_diffrn_source_power 1.2000
_diffrn_source_voltage 50.0000
_exptl_absorpt_coefficient_mu 0.231
_exptl_absorpt_correction_T_max 1.0000
_exptl_absorpt_correction_T_min 0.6029
_exptl_absorpt_correction_type multi-scan
_exptl_crystal_colour 'light yellow'
_exptl_crystal_density_diffrn 1.276
_exptl_crystal_description plate
_exptl_crystal_F_000 340
_exptl_crystal_size_max 0.798
_exptl_crystal_size_mid 0.224
_exptl_crystal_size_min 0.066
_refine_diff_density_max 0.311
_refine_diff_density_min -0.494
_refine_diff_density_rms 0.053
_refine_ls_extinction_method none
_refine_ls_goodness_of_fit_ref 1.105
_refine_ls_hydrogen_treatment constr
_refine_ls_matrix_type full
_refine_ls_number_parameters 211
_refine_ls_number_reflns 3780
_refine_ls_number_restraints 0
_refine_ls_restrained_S_all 1.105
_refine_ls_R_factor_all 0.0552
_refine_ls_R_factor_gt 0.0519
_refine_ls_shift/su_max 0.001
_refine_ls_shift/su_mean 0.000
_refine_ls_structure_factor_coef Fsqd
_refine_ls_weighting_details 'w=1/[\s^2^(Fo^2^)+(0.0740P)^2^+0.3880P] where P=(Fo^2^+2Fc^2^)/3'
_refine_ls_weighting_scheme calc
_refine_ls_wR_factor_gt 0.1474
_refine_ls_wR_factor_ref 0.1505
_reflns_Friedel_coverage 0.000
_reflns_number_gt 3536
_reflns_number_total 3780
_reflns_threshold_expression 'I > 2\s(I)'
_cod_data_source_file jo7b01845_si_003.cif
_cod_data_source_block a
_cod_depositor_comments 'Adding full bibliography for 4033019--4033020.cif.'
_cod_database_code 4033020
_shelx_space_group_comment
;
The symmetry employed for this shelxl refinement is uniquely defined
by the following loop, which should always be used as a source of
symmetry information in preference to the above space-group names.
They are only intended as comments.
;
_diffrn_number_total 3780
_olex2_refinement_description
;
1. Fixed Uiso
 At 1.2 times of:
  All C(H) groups, All N(H) groups
 At 1.5 times of:
  All C(H,H,H) groups
2.a Aromatic/amide H refined with riding coordinates:
 N1(H1), C13(H13), C20(H20), C17(H17), C9(H9), C19(H19), C12(H12), C10(H10),
 C16(H16)
2.b Idealised Me refined as rotating group:
 C5(H5A,H5B,H5C), C14(H14A,H14B,H14C), C7(H7A,H7B,H7C)
;
_shelx_shelxl_version_number 2014/7
_olex2_submission_special_instructions 'No special instructions were received'

loop_
_space_group_symop_operation_xyz
'x, y, z'
'-x, -y, -z'

loop_
_atom_site_label
_atom_site_type_symbol
_atom_site_fract_x
_atom_site_fract_y
_atom_site_fract_z
_atom_site_U_iso_or_equiv
_atom_site_adp_type
_atom_site_occupancy
_atom_site_site_symmetry_order
_atom_site_calc_flag
_atom_site_refinement_flags_posn
Cl1 Cl 0.45652(7) 0.30457(7) 0.65540(5) 0.05242(19) Uani 1 1 d .
N1 N 1.28218(19) 0.48451(16) 0.92238(10) 0.0297(3) Uani 1 1 d .
H1 H 1.3405 0.4523 0.9676 0.036 Uiso 1 1 calc R
C8 C 1.1780(2) 0.77075(19) 0.72211(12) 0.0276(3) Uani 1 1 d .
C15 C 0.9305(2) 0.44894(19) 0.78158(12) 0.0290(3) Uani 1 1 d .
C13 C 1.0561(2) 0.8972(2) 0.74295(13) 0.0322(4) Uani 1 1 d .
H13 H 0.9770 0.8939 0.8042 0.039 Uiso 1 1 calc R
C2 C 1.1925(2) 0.63574(19) 0.79885(12) 0.0278(3) Uani 1 1 d .
C20 C 0.7835(2) 0.3641(2) 0.84075(13) 0.0339(4) Uani 1 1 d .
H20 H 0.7824 0.3381 0.9078 0.041 Uiso 1 1 calc R
C11 C 1.1664(2) 1.0357(2) 0.58044(12) 0.0316(4) Uani 1 1 d .
C18 C 0.6401(2) 0.3585(2) 0.70289(15) 0.0367(4) Uani 1 1 d .
C1 C 1.3164(2) 0.62688(19) 0.86100(12) 0.0298(3) Uani 1 1 d .
C17 C 0.7824(3) 0.4421(2) 0.64190(15) 0.0392(4) Uani 1 1 d .
H17 H 0.7814 0.4686 0.5751 0.047 Uiso 1 1 calc R
C3 C 1.0822(2) 0.49473(19) 0.82483(12) 0.0279(3) Uani 1 1 d .
C9 C 1.2897(2) 0.7757(2) 0.62814(13) 0.0344(4) Uani 1 1 d .
H9 H 1.3693 0.6904 0.6120 0.041 Uiso 1 1 calc R
C5 C 1.0920(3) 0.2384(2) 0.95376(14) 0.0363(4) Uani 1 1 d .
H5A H 1.1920 0.1898 0.9777 0.054 Uiso 1 1 calc GR
H5B H 1.0563 0.1697 0.9082 0.054 Uiso 1 1 calc GR
H5C H 0.9939 0.2501 1.0088 0.054 Uiso 1 1 calc GR
C19 C 0.6402(2) 0.3178(2) 0.80215(15) 0.0375(4) Uani 1 1 d .
H19 H 0.5449 0.2599 0.8425 0.045 Uiso 1 1 calc R
C12 C 1.0517(2) 1.0288(2) 0.67276(13) 0.0344(4) Uani 1 1 d .
H12 H 0.9705 1.1132 0.6881 0.041 Uiso 1 1 calc R
C10 C 1.2835(2) 0.9065(2) 0.55837(13) 0.0348(4) Uani 1 1 d .
H10 H 1.3588 0.9077 0.4960 0.042 Uiso 1 1 calc R
C4 C 1.1448(2) 0.40324(19) 0.90147(12) 0.0294(3) Uani 1 1 d .
C6 C 1.4594(2) 0.7324(2) 0.87337(13) 0.0334(4) Uani 1 1 d .
C16 C 0.9268(3) 0.4863(2) 0.68100(14) 0.0352(4) Uani 1 1 d .
H16 H 1.0228 0.5418 0.6397 0.042 Uiso 1 1 calc R
C14 C 1.1660(3) 1.1814(2) 0.50450(15) 0.0402(4) Uani 1 1 d .
H14A H 1.0447 1.2119 0.5026 0.060 Uiso 1 1 calc GR
H14B H 1.2263 1.1524 0.4400 0.060 Uiso 1 1 calc GR
H14C H 1.2268 1.2715 0.5231 0.060 Uiso 1 1 calc GR
C7 C 1.5098(3) 0.8836(3) 0.80455(19) 0.0540(6) Uani 1 1 d .
H7A H 1.5660 0.8530 0.7397 0.081 Uiso 1 1 calc GR
H7B H 1.5916 0.9478 0.8299 0.081 Uiso 1 1 calc GR
H7C H 1.4041 0.9464 0.8001 0.081 Uiso 1 1 calc GR
O1 O 1.54162(19) 0.69799(16) 0.94079(11) 0.0426(3) Uani 1 1 d .

loop_
_atom_site_aniso_label
_atom_site_aniso_U_11
_atom_site_aniso_U_22
_atom_site_aniso_U_33
_atom_site_aniso_U_23
_atom_site_aniso_U_13
_atom_site_aniso_U_12
Cl1 0.0398(3) 0.0547(3) 0.0723(4) -0.0242(3) -0.0261(2) 0.0026(2)
N1 0.0327(7) 0.0265(6) 0.0309(7) 0.0029(5) -0.0105(6) -0.0003(5)
C8 0.0287(8) 0.0248(7) 0.0307(8) 0.0011(6) -0.0102(6) -0.0035(6)
C15 0.0309(8) 0.0234(7) 0.0344(8) -0.0037(6) -0.0099(6) 0.0010(6)
C13 0.0344(8) 0.0314(8) 0.0306(8) 0.0001(6) -0.0074(6) 0.0013(6)
C2 0.0288(8) 0.0248(7) 0.0300(8) -0.0007(6) -0.0073(6) 0.0006(6)
C20 0.0355(9) 0.0311(8) 0.0356(9) -0.0060(7) -0.0070(7) -0.0027(7)
C11 0.0343(8) 0.0297(8) 0.0341(8) 0.0043(6) -0.0165(7) -0.0081(6)
C18 0.0325(8) 0.0295(8) 0.0537(11) -0.0132(7) -0.0181(8) 0.0039(6)
C1 0.0308(8) 0.0259(7) 0.0325(8) 0.0012(6) -0.0079(6) 0.0004(6)
C17 0.0501(11) 0.0308(8) 0.0419(10) -0.0001(7) -0.0224(8) -0.0016(7)
C3 0.0291(8) 0.0256(7) 0.0293(8) -0.0013(6) -0.0070(6) 0.0001(6)
C9 0.0322(8) 0.0307(8) 0.0387(9) 0.0004(7) -0.0046(7) 0.0015(6)
C5 0.0411(9) 0.0282(8) 0.0397(9) 0.0057(7) -0.0114(7) -0.0045(7)
C19 0.0313(9) 0.0333(9) 0.0487(10) -0.0115(7) -0.0065(7) -0.0019(7)
C12 0.0373(9) 0.0299(8) 0.0370(9) 0.0003(7) -0.0117(7) 0.0052(7)
C10 0.0349(9) 0.0366(9) 0.0320(8) 0.0015(7) -0.0059(7) -0.0058(7)
C4 0.0314(8) 0.0273(8) 0.0291(7) -0.0006(6) -0.0058(6) -0.0004(6)
C6 0.0334(9) 0.0293(8) 0.0388(9) 0.0029(7) -0.0124(7) -0.0014(6)
C16 0.0395(9) 0.0297(8) 0.0377(9) 0.0027(7) -0.0128(7) -0.0058(7)
C14 0.0454(10) 0.0367(9) 0.0417(10) 0.0104(7) -0.0207(8) -0.0079(8)
C7 0.0570(13) 0.0419(11) 0.0693(14) 0.0196(10) -0.0352(11) -0.0216(9)
O1 0.0451(8) 0.0369(7) 0.0511(8) 0.0060(6) -0.0255(6) -0.0068(6)

loop_
_atom_type_symbol
_atom_type_description
_atom_type_scat_dispersion_real
_atom_type_scat_dispersion_imag
_atom_type_scat_source
C C 0.0033 0.0016 'International Tables Vol C Tables 4.2.6.8 and 6.1.1.4'
H H 0.0000 0.0000 'International Tables Vol C Tables 4.2.6.8 and 6.1.1.4'
Cl Cl 0.1484 0.1585 'International Tables Vol C Tables 4.2.6.8 and 6.1.1.4'
N N 0.0061 0.0033 'International Tables Vol C Tables 4.2.6.8 and 6.1.1.4'
O O 0.0106 0.0060 'International Tables Vol C Tables 4.2.6.8 and 6.1.1.4'

loop_
_geom_angle_atom_site_label_1
_geom_angle_atom_site_label_2
_geom_angle_atom_site_label_3
_geom_angle
C1 N1 H1 124.8
C4 N1 H1 124.8
C4 N1 C1 110.42(14)
C13 C8 C2 120.92(15)
C13 C8 C9 118.38(15)
C9 C8 C2 120.68(15)
C20 C15 C3 120.45(15)
C16 C15 C20 117.35(16)
C16 C15 C3 122.19(15)
C8 C13 H13 119.7
C8 C13 C12 120.51(16)
C12 C13 H13 119.7
C1 C2 C8 125.75(14)
C1 C2 C3 107.17(14)
C3 C2 C8 127.07(15)
C15 C20 H20 119.1
C19 C20 C15 121.84(17)
C19 C20 H20 119.1
C12 C11 C10 118.48(15)
C12 C11 C14 121.25(16)
C10 C11 C14 120.27(16)
C17 C18 Cl1 120.16(15)
C19 C18 Cl1 119.01(15)
C19 C18 C17 120.83(17)
N1 C1 C2 107.34(14)
N1 C1 C6 118.44(15)
C2 C1 C6 134.20(15)
C18 C17 H17 120.2
C18 C17 C16 119.58(17)
C16 C17 H17 120.2
C2 C3 C15 128.00(15)
C4 C3 C15 125.24(15)
C4 C3 C2 106.76(14)
C8 C9 H9 119.6
C10 C9 C8 120.74(16)
C10 C9 H9 119.6
H5A C5 H5B 109.5
H5A C5 H5C 109.5
H5B C5 H5C 109.5
C4 C5 H5A 109.5
C4 C5 H5B 109.5
C4 C5 H5C 109.5
C20 C19 H19 120.4
C18 C19 C20 119.20(17)
C18 C19 H19 120.4
C13 C12 H12 119.5
C11 C12 C13 120.95(16)
C11 C12 H12 119.5
C11 C10 H10 119.6
C9 C10 C11 120.88(16)
C9 C10 H10 119.6
N1 C4 C3 108.30(14)
N1 C4 C5 119.97(15)
C3 C4 C5 131.62(16)
C1 C6 C7 120.66(16)
O1 C6 C1 119.98(16)
O1 C6 C7 119.36(17)
C15 C16 H16 119.4
C17 C16 C15 121.20(17)
C17 C16 H16 119.4
C11 C14 H14A 109.5
C11 C14 H14B 109.5
C11 C14 H14C 109.5
H14A C14 H14B 109.5
H14A C14 H14C 109.5
H14B C14 H14C 109.5
C6 C7 H7A 109.5
C6 C7 H7B 109.5
C6 C7 H7C 109.5
H7A C7 H7B 109.5
H7A C7 H7C 109.5
H7B C7 H7C 109.5

loop_
_geom_bond_atom_site_label_1
_geom_bond_atom_site_label_2
_geom_bond_distance
Cl1 C18 1.7421(18)
N1 H1 0.8600
N1 C1 1.380(2)
N1 C4 1.345(2)
C8 C13 1.390(2)
C8 C2 1.486(2)
C8 C9 1.394(2)
C15 C20 1.401(2)
C15 C3 1.474(2)
C15 C16 1.401(2)
C13 H13 0.9300
C13 C12 1.394(2)
C2 C1 1.397(2)
C2 C3 1.421(2)
C20 H20 0.9300
C20 C19 1.383(2)
C11 C12 1.386(3)
C11 C10 1.388(3)
C11 C14 1.523(2)
C18 C17 1.382(3)
C18 C19 1.381(3)
C1 C6 1.451(2)
C17 H17 0.9300
C17 C16 1.388(3)
C3 C4 1.404(2)
C9 H9 0.9300
C9 C10 1.388(2)
C5 H5A 0.9600
C5 H5B 0.9600
C5 H5C 0.9600
C5 C4 1.500(2)
C19 H19 0.9300
C12 H12 0.9300
C10 H10 0.9300
C6 C7 1.503(2)
C6 O1 1.236(2)
C16 H16 0.9300
C14 H14A 0.9600
C14 H14B 0.9600
C14 H14C 0.9600
C7 H7A 0.9600
C7 H7B 0.9600
C7 H7C 0.9600

loop_
_geom_torsion_atom_site_label_1
_geom_torsion_atom_site_label_2
_geom_torsion_atom_site_label_3
_geom_torsion_atom_site_label_4
_geom_torsion
Cl1 C18 C17 C16 179.12(14)
Cl1 C18 C19 C20 -178.34(13)
N1 C1 C6 C7 176.23(18)
N1 C1 C6 O1 -3.5(3)
C8 C13 C12 C11 0.9(3)
C8 C2 C1 N1 178.75(15)
C8 C2 C1 C6 0.3(3)
C8 C2 C3 C15 0.7(3)
C8 C2 C3 C4 -179.32(16)
C8 C9 C10 C11 0.1(3)
C15 C20 C19 C18 -1.1(3)
C15 C3 C4 N1 -178.90(15)
C15 C3 C4 C5 5.1(3)
C13 C8 C2 C1 -96.0(2)
C13 C8 C2 C3 82.2(2)
C13 C8 C9 C10 2.2(3)
C2 C8 C13 C12 175.71(15)
C2 C8 C9 C10 -176.21(15)
C2 C1 C6 C7 -5.4(3)
C2 C1 C6 O1 174.87(19)
C2 C3 C4 N1 1.12(18)
C2 C3 C4 C5 -174.86(17)
C20 C15 C3 C2 -146.72(17)
C20 C15 C3 C4 33.3(2)
C20 C15 C16 C17 0.5(3)
C18 C17 C16 C15 -0.5(3)
C1 N1 C4 C3 -1.02(19)
C1 N1 C4 C5 175.51(15)
C1 C2 C3 C15 179.22(15)
C1 C2 C3 C4 -0.80(18)
C17 C18 C19 C20 1.1(3)
C3 C15 C20 C19 -179.26(15)
C3 C15 C16 C17 -179.94(15)
C3 C2 C1 N1 0.21(18)
C3 C2 C1 C6 -178.28(18)
C9 C8 C13 C12 -2.7(3)
C9 C8 C2 C1 82.3(2)
C9 C8 C2 C3 -99.4(2)
C19 C18 C17 C16 -0.3(3)
C12 C11 C10 C9 -2.0(3)
C10 C11 C12 C13 1.4(3)
C4 N1 C1 C2 0.50(19)
C4 N1 C1 C6 179.27(15)
C16 C15 C20 C19 0.3(3)
C16 C15 C3 C2 33.8(3)
C16 C15 C3 C4 -146.21(18)
C14 C11 C12 C13 -178.23(16)
C14 C11 C10 C9 177.72(16)
